data_7152559
loop_
_publ_author_name
'Nakamura, Mitsunori'
'Tahara, Hiroyuki'
'Takahashi, Kohtaro'
'Nagata, Toshi'
'Uoyama, Hiroki'
'Kuzuhara, Daiki'
'Mori, Shigeki'
'Okujima, Tetsuo'
'Yamada, Hiroko'
'Uno, Hidemitsu'

_publ_section_title
;
 \p-Fused bis-BODIPY as a candidate for NIR dyes.
;
_journal_issue 34
_journal_name_full 'Organic &amp; biomolecular chemistry'
_journal_page_first 6840
_journal_page_last 6849
_journal_paper_doi 10.1039/c2ob25930c
_journal_volume 10
_journal_year 2012
_chemical_formula_moiety 'C34 H40 B2 F4 N4'
_chemical_formula_sum 'C34 H40 B2 F4 N4'
_chemical_formula_weight 602.33
_space_group_IT_number 61
_symmetry_cell_setting orthorhombic
_symmetry_Int_Tables_number 61
_symmetry_space_group_name_Hall '-P 2ac 2ab'
_symmetry_space_group_name_H-M 'P b c a'
_atom_sites_solution_hydrogens geom
_atom_sites_solution_primary direct
_atom_sites_solution_secondary difmap
_cell_angle_alpha 90.0000
_cell_angle_beta 90.0000
_cell_angle_gamma 90.0000
_cell_formula_units_Z 8
_cell_length_a 16.8468(3)
_cell_length_b 14.7846(2)
_cell_length_c 24.5438(4)
_cell_measurement_reflns_used 44920
_cell_measurement_temperature 100
_cell_measurement_theta_max 68.25
_cell_measurement_theta_min 2.99
_cell_volume 6113.20(17)
_computing_cell_refinement 'RAPID AUTO'
_computing_data_collection 'RAPID AUTO (Rigaku, ????)'
_computing_data_reduction 'RAPID AUTO'
_computing_molecular_graphics 'CrystalStructure 4.0'
_computing_publication_material 'CrystalStructure 4.0 (Rigaku, 2010)'
_computing_structure_refinement 'SHELXL97 (Sheldrick, 2008)'
_computing_structure_solution 'SIR2004 (Burla, et al., 2005)'
_diffrn_ambient_temperature 100
_diffrn_detector_area_resol_mean 10.000
_diffrn_measured_fraction_theta_full 0.999
_diffrn_measured_fraction_theta_max 0.999
_diffrn_measurement_device_type 'Rigaku R-AXIS RAPID'
_diffrn_measurement_method \w
_diffrn_radiation_monochromator graphite
_diffrn_radiation_source 'VariMax Rotating Anode, 40 kV x 30 mA'
_diffrn_radiation_type 'Cu K\a'
_diffrn_radiation_wavelength 1.54187
_diffrn_reflns_av_R_equivalents 0.0504
_diffrn_reflns_av_sigmaI/netI 0.0336
_diffrn_reflns_limit_h_max 20
_diffrn_reflns_limit_h_min -20
_diffrn_reflns_limit_k_max 17
_diffrn_reflns_limit_k_min -17
_diffrn_reflns_limit_l_max 29
_diffrn_reflns_limit_l_min -29
_diffrn_reflns_number 66009
_diffrn_reflns_theta_full 68.25
_diffrn_reflns_theta_max 68.25
_exptl_absorpt_coefficient_mu 0.766
_exptl_absorpt_correction_T_max 0.941
_exptl_absorpt_correction_T_min 0.741
_exptl_absorpt_correction_type multi-scan
_exptl_absorpt_process_details 'ABSCOR (Rigaku, 1995)'
_exptl_crystal_colour red
_exptl_crystal_density_diffrn 1.309
_exptl_crystal_density_method 'not measured'
_exptl_crystal_description prism
_exptl_crystal_F_000 2544.00
_exptl_crystal_size_max 0.200
_exptl_crystal_size_mid 0.180
_exptl_crystal_size_min 0.080
_refine_diff_density_max 0.610
_refine_diff_density_min -0.200
_refine_ls_extinction_method none
_refine_ls_goodness_of_fit_ref 1.075
_refine_ls_hydrogen_treatment constr
_refine_ls_number_parameters 398
_refine_ls_number_reflns 5589
_refine_ls_number_restraints 0
_refine_ls_restrained_S_all 1.075
_refine_ls_R_factor_all 0.0489
_refine_ls_R_factor_gt 0.0421
_refine_ls_shift/su_max 0.000
_refine_ls_shift/su_mean 0.000
_refine_ls_structure_factor_coef Fsqd
_refine_ls_weighting_details 'w = 1/[\s^2^(Fo^2^)+(0.0564P)^2^+1.6944P] where P=(Fo^2^+2Fc^2^)/3'
_refine_ls_weighting_scheme calc
_refine_ls_wR_factor_gt 0.1072
_refine_ls_wR_factor_ref 0.1109
_reflns_number_gt 4660
_reflns_number_total 5591
_reflns_threshold_expression F^2^>2.0\s(F^2^)
_cod_data_source_file c2ob25930c.txt
_cod_data_source_block 201000819_2
_cod_database_code 7152559

loop_
_symmetry_equiv_pos_site_id
_symmetry_equiv_pos_as_xyz
1 +X,+Y,+Z
2 1/2-X,1/2+Y,+Z
3 +X,1/2-Y,1/2+Z
4 1/2-X,-Y,1/2+Z
5 -X,-Y,-Z
6 1/2+X,1/2-Y,-Z
7 -X,1/2+Y,1/2-Z
8 1/2+X,+Y,1/2-Z

loop_
_atom_site_label
_atom_site_type_symbol
_atom_site_fract_x
_atom_site_fract_y
_atom_site_fract_z
_atom_site_U_iso_or_equiv
_atom_site_adp_type
_atom_site_occupancy
_atom_site_symmetry_multiplicity
_atom_site_calc_flag
_atom_site_refinement_flags
F(1) F 0.21819(6) 0.68181(6) 0.53833(4) 0.0325(3) Uani 1.0 8 d .
F(2) F 0.29919(6) 0.66976(6) 0.46510(3) 0.0317(3) Uani 1.0 8 d .
F(3) F 0.11344(7) 0.30808(6) 0.19556(4) 0.0385(3) Uani 1.0 8 d .
F(4) F 0.00541(6) 0.22362(7) 0.21626(4) 0.0397(3) Uani 1.0 8 d .
N(1) N 0.19786(7) 0.55659(8) 0.47614(5) 0.0218(3) Uani 1.0 8 d .
N(2) N 0.31546(7) 0.56150(8) 0.53767(5) 0.0223(3) Uani 1.0 8 d .
N(3) N 0.07331(8) 0.30170(9) 0.28990(5) 0.0244(3) Uani 1.0 8 d .
N(4) N 0.13401(8) 0.16779(9) 0.24388(5) 0.0251(3) Uani 1.0 8 d .
C(1) C 0.13854(9) 0.58111(10) 0.44101(6) 0.0229(4) Uani 1.0 8 d .
C(2) C 0.09774(9) 0.50297(10) 0.42532(6) 0.0224(4) Uani 1.0 8 d .
C(3) C 0.13331(9) 0.42917(10) 0.45077(6) 0.0215(4) Uani 1.0 8 d .
C(4) C 0.19608(9) 0.46266(10) 0.48313(6) 0.0206(3) Uani 1.0 8 d .
C(5) C 0.25154(9) 0.41992(10) 0.51674(6) 0.0217(4) Uani 1.0 8 d .
C(6) C 0.31043(9) 0.46761(10) 0.54375(6) 0.0220(4) Uani 1.0 8 d .
C(7) C 0.37748(9) 0.43803(10) 0.57486(6) 0.0240(4) Uani 1.0 8 d .
C(8) C 0.42259(9) 0.51429(10) 0.58579(6) 0.0235(4) Uani 1.0 8 d .
C(9) C 0.38268(9) 0.58935(10) 0.56254(6) 0.0236(4) Uani 1.0 8 d .
C(10) C 0.04137(9) 0.38500(11) 0.29925(6) 0.0251(4) Uani 1.0 8 d .
C(11) C 0.04752(9) 0.40407(11) 0.35492(6) 0.0234(4) Uani 1.0 8 d .
C(12) C 0.08283(9) 0.33082(10) 0.38038(6) 0.0223(4) Uani 1.0 8 d .
C(13) C 0.09951(9) 0.26597(11) 0.33977(6) 0.0235(4) Uani 1.0 8 d .
C(14) C 0.14024(9) 0.18404(10) 0.34153(6) 0.0236(4) Uani 1.0 8 d .
C(15) C 0.15833(9) 0.13571(11) 0.29483(6) 0.0256(4) Uani 1.0 8 d .
C(16) C 0.20624(9) 0.05695(11) 0.28683(6) 0.0266(4) Uani 1.0 8 d .
C(17) C 0.21071(9) 0.04323(11) 0.23095(6) 0.0270(4) Uani 1.0 8 d .
C(18) C 0.16536(9) 0.11210(11) 0.20583(6) 0.0270(4) Uani 1.0 8 d .
C(19) C 0.02463(9) 0.48090(10) 0.39229(6) 0.0237(4) Uani 1.0 8 d .
C(20) C -0.03408(9) 0.43735(11) 0.43438(6) 0.0252(4) Uani 1.0 8 d .
C(21) C 0.00646(9) 0.35671(10) 0.46395(6) 0.0238(4) Uani 1.0 8 d .
C(22) C 0.09266(9) 0.33976(10) 0.44133(6) 0.0213(4) Uani 1.0 8 d .
C(23) C 0.12622(10) 0.67632(11) 0.42247(7) 0.0291(4) Uani 1.0 8 d .
C(24) C 0.39753(10) 0.34344(11) 0.59158(7) 0.0328(4) Uani 1.0 8 d .
C(25) C 0.38767(12) 0.32530(13) 0.65257(8) 0.0425(5) Uani 1.0 8 d .
C(26) C 0.50407(9) 0.51864(11) 0.61059(6) 0.0269(4) Uani 1.0 8 d .
C(27) C 0.56786(11) 0.51342(16) 0.56656(7) 0.0459(5) Uani 1.0 8 d .
C(28) C 0.41017(10) 0.68482(11) 0.56254(7) 0.0305(4) Uani 1.0 8 d .
C(29) C 0.00706(10) 0.44251(12) 0.25524(6) 0.0309(4) Uani 1.0 8 d .
C(30) C 0.24582(10) 0.00324(12) 0.33090(6) 0.0315(4) Uani 1.0 8 d .
C(31) C 0.21886(12) -0.09529(12) 0.33409(7) 0.0380(5) Uani 1.0 8 d .
C(32) C 0.25621(10) -0.02920(12) 0.20094(7) 0.0328(4) Uani 1.0 8 d .
C(33) C 0.20469(12) -0.10818(13) 0.18243(7) 0.0395(5) Uani 1.0 8 d .
C(34) C 0.15403(11) 0.12766(12) 0.14633(6) 0.0322(4) Uani 1.0 8 d .
B(1) B 0.25700(11) 0.62060(12) 0.50425(7) 0.0235(4) Uani 1.0 8 d .
B(2) B 0.07984(11) 0.25147(13) 0.23447(7) 0.0272(4) Uani 1.0 8 d .
H(5) H 0.2488 0.3562 0.5212 0.0261 Uiso 1.0 8 calc R
H(14) H 0.1561 0.1606 0.3759 0.0283 Uiso 1.0 8 calc R
H(19) H 0.0019 0.5343 0.3727 0.0284 Uiso 1.0 8 calc R
H(20A) H -0.0504 0.4834 0.4615 0.0302 Uiso 1.0 8 calc R
H(20B) H -0.0822 0.4159 0.4152 0.0302 Uiso 1.0 8 calc R
H(21A) H -0.0259 0.3015 0.4588 0.0286 Uiso 1.0 8 calc R
H(21B) H 0.0093 0.3695 0.5035 0.0286 Uiso 1.0 8 calc R
H(22) H 0.1203 0.2873 0.4586 0.0256 Uiso 1.0 8 calc R
H(23A) H 0.1224 0.7162 0.4543 0.0437 Uiso 1.0 8 calc R
H(23B) H 0.0771 0.6801 0.4012 0.0437 Uiso 1.0 8 calc R
H(23C) H 0.1711 0.6951 0.3997 0.0437 Uiso 1.0 8 calc R
H(24A) H 0.4532 0.3307 0.5812 0.0394 Uiso 1.0 8 calc R
H(24B) H 0.3632 0.3010 0.5711 0.0394 Uiso 1.0 8 calc R
H(25A) H 0.4200 0.3684 0.6733 0.0638 Uiso 1.0 8 calc R
H(25B) H 0.4050 0.2635 0.6608 0.0638 Uiso 1.0 8 calc R
H(25C) H 0.3317 0.3324 0.6627 0.0638 Uiso 1.0 8 calc R
H(26A) H 0.5109 0.4679 0.6365 0.0323 Uiso 1.0 8 calc R
H(26B) H 0.5099 0.5759 0.6311 0.0323 Uiso 1.0 8 calc R
H(27A) H 0.5629 0.4560 0.5469 0.0688 Uiso 1.0 8 calc R
H(27B) H 0.6204 0.5171 0.5835 0.0688 Uiso 1.0 8 calc R
H(27C) H 0.5612 0.5638 0.5410 0.0688 Uiso 1.0 8 calc R
H(28A) H 0.4485 0.6937 0.5330 0.0458 Uiso 1.0 8 calc R
H(28B) H 0.4355 0.6986 0.5975 0.0458 Uiso 1.0 8 calc R
H(28C) H 0.3647 0.7251 0.5571 0.0458 Uiso 1.0 8 calc R
H(29A) H 0.0489 0.4592 0.2294 0.0463 Uiso 1.0 8 calc R
H(29B) H -0.0158 0.4974 0.2713 0.0463 Uiso 1.0 8 calc R
H(29C) H -0.0345 0.4087 0.2361 0.0463 Uiso 1.0 8 calc R
H(30A) H 0.2351 0.0327 0.3664 0.0377 Uiso 1.0 8 calc R
H(30B) H 0.3039 0.0046 0.3249 0.0377 Uiso 1.0 8 calc R
H(31A) H 0.1608 -0.0977 0.3363 0.0571 Uiso 1.0 8 calc R
H(31B) H 0.2418 -0.1237 0.3665 0.0571 Uiso 1.0 8 calc R
H(31C) H 0.2367 -0.1277 0.3015 0.0571 Uiso 1.0 8 calc R
H(32A) H 0.2987 -0.0525 0.2250 0.0394 Uiso 1.0 8 calc R
H(32B) H 0.2819 -0.0018 0.1686 0.0394 Uiso 1.0 8 calc R
H(33A) H 0.1830 -0.1393 0.2144 0.0592 Uiso 1.0 8 calc R
H(33B) H 0.2369 -0.1505 0.1611 0.0592 Uiso 1.0 8 calc R
H(33C) H 0.1610 -0.0855 0.1599 0.0592 Uiso 1.0 8 calc R
H(34A) H 0.0992 0.1466 0.1395 0.0482 Uiso 1.0 8 calc R
H(34B) H 0.1650 0.0716 0.1264 0.0482 Uiso 1.0 8 calc R
H(34C) H 0.1905 0.1751 0.1340 0.0482 Uiso 1.0 8 calc R

loop_
_atom_site_aniso_label
_atom_site_aniso_U_11
_atom_site_aniso_U_22
_atom_site_aniso_U_33
_atom_site_aniso_U_12
_atom_site_aniso_U_13
_atom_site_aniso_U_23
F(1) 0.0398(6) 0.0264(6) 0.0312(5) 0.0073(4) -0.0015(5) -0.0081(4)
F(2) 0.0381(6) 0.0308(6) 0.0260(5) -0.0117(4) -0.0019(4) 0.0057(4)
F(3) 0.0611(7) 0.0312(6) 0.0233(5) 0.0012(5) 0.0081(5) -0.0004(4)
F(4) 0.0350(6) 0.0460(7) 0.0379(6) 0.0038(5) -0.0124(5) -0.0130(5)
N(1) 0.0234(7) 0.0204(7) 0.0216(6) 0.0004(5) 0.0024(6) 0.0004(5)
N(2) 0.0245(7) 0.0220(7) 0.0205(6) -0.0016(6) 0.0016(5) -0.0011(5)
N(3) 0.0256(7) 0.0281(8) 0.0196(7) 0.0020(6) -0.0010(6) -0.0016(6)
N(4) 0.0280(7) 0.0282(8) 0.0192(7) -0.0006(6) 0.0004(6) -0.0042(5)
C(1) 0.0249(8) 0.0239(8) 0.0199(7) 0.0028(7) 0.0031(6) -0.0000(6)
C(2) 0.0243(8) 0.0230(8) 0.0198(7) 0.0027(6) 0.0030(6) -0.0010(6)
C(3) 0.0222(8) 0.0234(8) 0.0188(7) 0.0015(6) 0.0040(6) -0.0017(6)
C(4) 0.0223(8) 0.0188(8) 0.0207(7) 0.0004(6) 0.0036(6) -0.0016(6)
C(5) 0.0231(8) 0.0199(8) 0.0223(8) -0.0000(6) 0.0045(6) -0.0009(6)
C(6) 0.0236(8) 0.0194(8) 0.0229(8) 0.0010(6) 0.0026(6) -0.0013(6)
C(7) 0.0250(8) 0.0250(9) 0.0220(8) 0.0011(7) 0.0013(6) -0.0040(6)
C(8) 0.0251(8) 0.0258(9) 0.0197(7) -0.0007(7) 0.0023(6) -0.0035(6)
C(9) 0.0268(8) 0.0258(9) 0.0181(7) -0.0040(7) 0.0030(6) -0.0025(6)
C(10) 0.0235(8) 0.0291(9) 0.0229(8) 0.0026(7) 0.0002(7) -0.0004(7)
C(11) 0.0234(8) 0.0255(9) 0.0214(8) 0.0014(7) 0.0003(6) -0.0013(6)
C(12) 0.0213(8) 0.0241(9) 0.0215(8) -0.0004(6) 0.0010(6) -0.0016(6)
C(13) 0.0234(8) 0.0274(9) 0.0196(8) -0.0007(7) -0.0003(6) -0.0017(6)
C(14) 0.0236(8) 0.0264(9) 0.0209(8) -0.0019(7) -0.0010(6) -0.0017(6)
C(15) 0.0260(8) 0.0293(9) 0.0216(8) -0.0001(7) -0.0013(7) -0.0027(7)
C(16) 0.0254(8) 0.0284(9) 0.0260(8) 0.0007(7) -0.0008(7) -0.0052(7)
C(17) 0.0259(9) 0.0292(9) 0.0259(8) -0.0007(7) 0.0003(7) -0.0071(7)
C(18) 0.0286(9) 0.0296(9) 0.0227(8) -0.0034(7) 0.0033(7) -0.0065(7)
C(19) 0.0256(8) 0.0241(9) 0.0212(7) 0.0043(7) -0.0009(7) -0.0010(6)
C(20) 0.0231(8) 0.0294(9) 0.0230(8) 0.0015(7) -0.0007(7) -0.0047(7)
C(21) 0.0238(8) 0.0242(9) 0.0236(8) -0.0022(7) 0.0031(7) -0.0033(6)
C(22) 0.0235(8) 0.0216(8) 0.0188(7) -0.0001(6) 0.0001(6) -0.0016(6)
C(23) 0.0316(9) 0.0250(9) 0.0308(9) 0.0020(7) 0.0010(7) 0.0029(7)
C(24) 0.0295(9) 0.0237(9) 0.0453(10) 0.0024(7) -0.0103(8) -0.0049(7)
C(25) 0.0389(11) 0.0320(11) 0.0567(12) -0.0010(8) -0.0066(9) 0.0154(9)
C(26) 0.0261(8) 0.0309(9) 0.0237(8) -0.0028(7) -0.0007(7) -0.0039(7)
C(27) 0.0253(9) 0.0823(16) 0.0300(9) -0.0014(10) 0.0006(8) -0.0080(10)
C(28) 0.0386(10) 0.0265(9) 0.0264(9) -0.0083(7) -0.0043(7) 0.0004(7)
C(29) 0.0343(10) 0.0362(10) 0.0220(8) 0.0062(8) -0.0018(7) 0.0007(7)
C(30) 0.0317(9) 0.0360(10) 0.0267(9) 0.0065(8) -0.0049(7) -0.0081(7)
C(31) 0.0471(11) 0.0344(11) 0.0326(9) 0.0089(9) -0.0067(8) -0.0037(8)
C(32) 0.0350(10) 0.0336(10) 0.0298(9) 0.0038(8) 0.0048(8) -0.0077(7)
C(33) 0.0451(11) 0.0374(11) 0.0359(10) 0.0041(9) -0.0053(9) -0.0131(8)
C(34) 0.0397(10) 0.0338(10) 0.0230(8) -0.0007(8) 0.0026(7) -0.0054(7)
B(1) 0.0278(10) 0.0202(9) 0.0224(9) -0.0013(7) 0.0019(7) 0.0004(7)
B(2) 0.0321(10) 0.0298(11) 0.0197(9) 0.0002(8) -0.0008(8) -0.0014(7)

loop_
_atom_type_symbol
_atom_type_description
_atom_type_scat_dispersion_real
_atom_type_scat_dispersion_imag
_atom_type_scat_source
C C 0.0181 0.0091
;
International Tables for Crystallography
(1992, Vol. C, Tables 4.2.6.8 and 6.1.1.4)
;
H H 0.0000 0.0000
;
International Tables for Crystallography
(1992, Vol. C, Table 6.1.1.4)
;
B B 0.0090 0.0039
;
International Tables for Crystallography
(1992, Vol. C, Tables 4.2.6.8 and 6.1.1.4)
;
F F 0.0727 0.0534
;
International Tables for Crystallography
(1992, Vol. C, Tables 4.2.6.8 and 6.1.1.4)
;
N N 0.0311 0.0180
;
International Tables for Crystallography
(1992, Vol. C, Tables 4.2.6.8 and 6.1.1.4)
;

loop_
_geom_angle_atom_site_label_1
_geom_angle_atom_site_label_2
_geom_angle_atom_site_label_3
_geom_angle
_geom_angle_publ_flag
C(1) N(1) C(4) 108.93(12) yes
C(1) N(1) B(1) 126.35(13) yes
C(4) N(1) B(1) 124.72(13) yes
C(6) N(2) C(9) 107.76(12) yes
C(6) N(2) B(1) 125.24(13) yes
C(9) N(2) B(1) 126.84(13) yes
C(10) N(3) C(13) 108.49(13) yes
C(10) N(3) B(2) 127.37(13) yes
C(13) N(3) B(2) 124.13(14) yes
C(15) N(4) C(18) 107.25(13) yes
C(15) N(4) B(2) 125.07(13) yes
C(18) N(4) B(2) 127.67(13) yes
N(1) C(1) C(2) 108.27(13) yes
N(1) C(1) C(23) 122.88(14) yes
C(2) C(1) C(23) 128.78(14) yes
C(1) C(2) C(3) 108.19(14) yes
C(1) C(2) C(19) 136.65(14) yes
C(3) C(2) C(19) 114.99(13) yes
C(2) C(3) C(4) 107.44(13) yes
C(2) C(3) C(22) 115.01(13) yes
C(4) C(3) C(22) 137.26(14) yes
N(1) C(4) C(3) 107.16(13) yes
N(1) C(4) C(5) 120.45(14) yes
C(3) C(4) C(5) 132.39(14) yes
C(4) C(5) C(6) 122.07(14) yes
N(2) C(6) C(5) 119.82(14) yes
N(2) C(6) C(7) 108.19(13) yes
C(5) C(6) C(7) 131.64(14) yes
C(6) C(7) C(8) 106.70(13) yes
C(6) C(7) C(24) 127.58(14) yes
C(8) C(7) C(24) 125.70(14) yes
C(7) C(8) C(9) 107.39(14) yes
C(7) C(8) C(26) 127.88(14) yes
C(9) C(8) C(26) 124.25(14) yes
N(2) C(9) C(8) 109.93(13) yes
N(2) C(9) C(28) 123.44(14) yes
C(8) C(9) C(28) 126.58(14) yes
N(3) C(10) C(11) 108.49(14) yes
N(3) C(10) C(29) 123.10(14) yes
C(11) C(10) C(29) 128.41(15) yes
C(10) C(11) C(12) 108.36(14) yes
C(10) C(11) C(19) 136.55(15) yes
C(12) C(11) C(19) 115.08(13) yes
C(11) C(12) C(13) 107.35(14) yes
C(11) C(12) C(22) 115.18(13) yes
C(13) C(12) C(22) 137.47(14) yes
N(3) C(13) C(12) 107.30(14) yes
N(3) C(13) C(14) 120.60(14) yes
C(12) C(13) C(14) 131.84(14) yes
C(13) C(14) C(15) 122.11(14) yes
N(4) C(15) C(14) 120.04(14) yes
N(4) C(15) C(16) 108.58(13) yes
C(14) C(15) C(16) 131.14(14) yes
C(15) C(16) C(17) 106.57(14) yes
C(15) C(16) C(30) 125.69(14) yes
C(17) C(16) C(30) 127.70(15) yes
C(16) C(17) C(18) 107.22(14) yes
C(16) C(17) C(32) 127.84(15) yes
C(18) C(17) C(32) 124.93(14) yes
N(4) C(18) C(17) 110.38(13) yes
N(4) C(18) C(34) 122.18(15) yes
C(17) C(18) C(34) 127.39(15) yes
C(2) C(19) C(11) 106.28(13) yes
C(2) C(19) C(20) 104.44(12) yes
C(11) C(19) C(20) 104.61(12) yes
C(19) C(20) C(21) 110.21(12) yes
C(20) C(21) C(22) 111.27(12) yes
C(3) C(22) C(12) 106.19(12) yes
C(3) C(22) C(21) 103.02(12) yes
C(12) C(22) C(21) 105.18(12) yes
C(7) C(24) C(25) 114.06(14) yes
C(8) C(26) C(27) 110.75(13) yes
C(16) C(30) C(31) 114.20(14) yes
C(17) C(32) C(33) 113.57(15) yes
F(1) B(1) F(2) 108.24(13) yes
F(1) B(1) N(1) 111.38(14) yes
F(1) B(1) N(2) 110.24(13) yes
F(2) B(1) N(1) 109.93(13) yes
F(2) B(1) N(2) 109.47(14) yes
N(1) B(1) N(2) 107.58(13) yes
F(3) B(2) F(4) 108.90(14) yes
F(3) B(2) N(3) 110.03(14) yes
F(3) B(2) N(4) 110.01(14) yes
F(4) B(2) N(3) 111.00(14) yes
F(4) B(2) N(4) 109.92(14) yes
N(3) B(2) N(4) 106.97(13) yes
C(4) C(5) H(5) 118.960 no
C(6) C(5) H(5) 118.972 no
C(13) C(14) H(14) 118.943 no
C(15) C(14) H(14) 118.946 no
C(2) C(19) H(19) 113.540 no
C(11) C(19) H(19) 113.524 no
C(20) C(19) H(19) 113.551 no
C(19) C(20) H(20A) 109.611 no
C(19) C(20) H(20B) 109.621 no
C(21) C(20) H(20A) 109.606 no
C(21) C(20) H(20B) 109.623 no
H(20A) C(20) H(20B) 108.138 no
C(20) C(21) H(21A) 109.374 no
C(20) C(21) H(21B) 109.382 no
C(22) C(21) H(21A) 109.374 no
C(22) C(21) H(21B) 109.390 no
H(21A) C(21) H(21B) 107.990 no
C(3) C(22) H(22) 113.807 no
C(12) C(22) H(22) 113.819 no
C(21) C(22) H(22) 113.802 no
C(1) C(23) H(23A) 109.477 no
C(1) C(23) H(23B) 109.468 no
C(1) C(23) H(23C) 109.472 no
H(23A) C(23) H(23B) 109.471 no
H(23A) C(23) H(23C) 109.474 no
H(23B) C(23) H(23C) 109.465 no
C(7) C(24) H(24A) 108.733 no
C(7) C(24) H(24B) 108.733 no
C(25) C(24) H(24A) 108.742 no
C(25) C(24) H(24B) 108.742 no
H(24A) C(24) H(24B) 107.641 no
C(24) C(25) H(25A) 109.468 no
C(24) C(25) H(25B) 109.468 no
C(24) C(25) H(25C) 109.464 no
H(25A) C(25) H(25B) 109.483 no
H(25A) C(25) H(25C) 109.476 no
H(25B) C(25) H(25C) 109.469 no
C(8) C(26) H(26A) 109.500 no
C(8) C(26) H(26B) 109.494 no
C(27) C(26) H(26A) 109.499 no
C(27) C(26) H(26B) 109.495 no
H(26A) C(26) H(26B) 108.062 no
C(26) C(27) H(27A) 109.468 no
C(26) C(27) H(27B) 109.469 no
C(26) C(27) H(27C) 109.473 no
H(27A) C(27) H(27B) 109.466 no
H(27A) C(27) H(27C) 109.478 no
H(27B) C(27) H(27C) 109.473 no
C(9) C(28) H(28A) 109.470 no
C(9) C(28) H(28B) 109.463 no
C(9) C(28) H(28C) 109.475 no
H(28A) C(28) H(28B) 109.469 no
H(28A) C(28) H(28C) 109.472 no
H(28B) C(28) H(28C) 109.479 no
C(10) C(29) H(29A) 109.467 no
C(10) C(29) H(29B) 109.462 no
C(10) C(29) H(29C) 109.472 no
H(29A) C(29) H(29B) 109.470 no
H(29A) C(29) H(29C) 109.476 no
H(29B) C(29) H(29C) 109.480 no
C(16) C(30) H(30A) 108.698 no
C(16) C(30) H(30B) 108.719 no
C(31) C(30) H(30A) 108.702 no
C(31) C(30) H(30B) 108.708 no
H(30A) C(30) H(30B) 107.616 no
C(30) C(31) H(31A) 109.476 no
C(30) C(31) H(31B) 109.482 no
C(30) C(31) H(31C) 109.463 no
H(31A) C(31) H(31B) 109.474 no
H(31A) C(31) H(31C) 109.459 no
H(31B) C(31) H(31C) 109.474 no
C(17) C(32) H(32A) 108.866 no
C(17) C(32) H(32B) 108.843 no
C(33) C(32) H(32A) 108.846 no
C(33) C(32) H(32B) 108.849 no
H(32A) C(32) H(32B) 107.706 no
C(32) C(33) H(33A) 109.479 no
C(32) C(33) H(33B) 109.462 no
C(32) C(33) H(33C) 109.473 no
H(33A) C(33) H(33B) 109.469 no
H(33A) C(33) H(33C) 109.480 no
H(33B) C(33) H(33C) 109.466 no
C(18) C(34) H(34A) 109.467 no
C(18) C(34) H(34B) 109.481 no
C(18) C(34) H(34C) 109.481 no
H(34A) C(34) H(34B) 109.455 no
H(34A) C(34) H(34C) 109.474 no
H(34B) C(34) H(34C) 109.469 no

loop_
_geom_bond_atom_site_label_1
_geom_bond_atom_site_label_2
_geom_bond_distance
_geom_bond_publ_flag
F(1) B(1) 1.395(2) yes
F(2) B(1) 1.399(2) yes
F(3) B(2) 1.390(2) yes
F(4) B(2) 1.393(2) yes
N(1) C(1) 1.369(2) yes
N(1) C(4) 1.3996(19) yes
N(1) B(1) 1.538(3) yes
N(2) C(6) 1.3987(19) yes
N(2) C(9) 1.351(2) yes
N(2) B(1) 1.551(3) yes
N(3) C(10) 1.363(2) yes
N(3) C(13) 1.404(2) yes
N(3) B(2) 1.554(3) yes
N(4) C(15) 1.399(2) yes
N(4) C(18) 1.352(2) yes
N(4) B(2) 1.555(3) yes
C(1) C(2) 1.398(2) yes
C(1) C(23) 1.494(3) yes
C(2) C(3) 1.393(2) yes
C(2) C(19) 1.510(3) yes
C(3) C(4) 1.412(3) yes
C(3) C(22) 1.507(2) yes
C(4) C(5) 1.397(3) yes
C(5) C(6) 1.386(3) yes
C(6) C(7) 1.432(3) yes
C(7) C(8) 1.386(2) yes
C(7) C(24) 1.496(3) yes
C(8) C(9) 1.417(2) yes
C(8) C(26) 1.503(3) yes
C(9) C(28) 1.486(3) yes
C(10) C(11) 1.399(2) yes
C(10) C(29) 1.491(3) yes
C(11) C(12) 1.385(3) yes
C(11) C(19) 1.510(3) yes
C(12) C(13) 1.411(3) yes
C(12) C(22) 1.511(2) yes
C(13) C(14) 1.393(3) yes
C(14) C(15) 1.385(3) yes
C(15) C(16) 1.430(3) yes
C(16) C(17) 1.388(2) yes
C(16) C(30) 1.498(3) yes
C(17) C(18) 1.414(3) yes
C(17) C(32) 1.509(3) yes
C(18) C(34) 1.491(2) yes
C(19) C(20) 1.568(3) yes
C(20) C(21) 1.554(3) yes
C(21) C(22) 1.575(3) yes
C(24) C(25) 1.530(3) yes
C(26) C(27) 1.526(3) yes
C(30) C(31) 1.528(3) yes
C(32) C(33) 1.524(3) yes
C(5) H(5) 0.950 no
C(14) H(14) 0.950 no
C(19) H(19) 1.000 no
C(20) H(20A) 0.990 no
C(20) H(20B) 0.990 no
C(21) H(21A) 0.990 no
C(21) H(21B) 0.990 no
C(22) H(22) 1.000 no
C(23) H(23A) 0.980 no
C(23) H(23B) 0.980 no
C(23) H(23C) 0.980 no
C(24) H(24A) 0.990 no
C(24) H(24B) 0.990 no
C(25) H(25A) 0.980 no
C(25) H(25B) 0.980 no
C(25) H(25C) 0.980 no
C(26) H(26A) 0.990 no
C(26) H(26B) 0.990 no
C(27) H(27A) 0.980 no
C(27) H(27B) 0.980 no
C(27) H(27C) 0.980 no
C(28) H(28A) 0.980 no
C(28) H(28B) 0.980 no
C(28) H(28C) 0.980 no
C(29) H(29A) 0.980 no
C(29) H(29B) 0.980 no
C(29) H(29C) 0.980 no
C(30) H(30A) 0.990 no
C(30) H(30B) 0.990 no
C(31) H(31A) 0.980 no
C(31) H(31B) 0.980 no
C(31) H(31C) 0.980 no
C(32) H(32A) 0.990 no
C(32) H(32B) 0.990 no
C(33) H(33A) 0.980 no
C(33) H(33B) 0.980 no
C(33) H(33C) 0.980 no
C(34) H(34A) 0.980 no
C(34) H(34B) 0.980 no
C(34) H(34C) 0.980 no

loop_
_geom_contact_atom_site_label_1
_geom_contact_atom_site_label_2
_geom_contact_distance
_geom_contact_publ_flag
_geom_contact_site_symmetry_2
F(1) C(1) 3.1181(18) no .
F(1) C(4) 3.5316(18) no .
F(1) C(6) 3.5301(18) no .
F(1) C(9) 3.1466(18) no .
F(1) C(23) 3.239(2) no .
F(1) C(28) 3.289(2) no .
F(2) C(1) 3.0647(18) no .
F(2) C(4) 3.5480(18) no .
F(2) C(6) 3.5629(17) no .
F(2) C(9) 3.0185(17) no .
F(2) C(23) 3.098(2) no .
F(2) C(28) 3.0438(19) no .
F(3) C(10) 3.0404(18) no .
F(3) C(18) 3.0371(19) no .
F(3) C(29) 3.051(2) no .
F(3) C(34) 3.007(2) no .
F(4) C(10) 3.1951(19) no .
F(4) C(13) 3.4777(18) no .
F(4) C(15) 3.4706(19) no .
F(4) C(18) 3.1694(19) no .
F(4) C(29) 3.375(2) no .
F(4) C(34) 3.351(2) no .
N(1) C(6) 2.843(2) no .
N(2) C(4) 2.823(2) no .
N(3) C(15) 2.844(2) no .
N(4) C(13) 2.826(2) no .
C(1) C(5) 3.572(2) no .
C(2) C(12) 2.785(2) no .
C(2) C(21) 2.818(2) no .
C(3) C(11) 2.786(2) no .
C(3) C(20) 2.851(3) no .
C(4) C(21) 3.589(3) no .
C(5) C(9) 3.524(3) no .
C(5) C(22) 3.463(3) no .
C(5) C(24) 3.271(3) no .
C(5) B(1) 2.984(3) no .
C(7) C(27) 3.402(3) no .
C(8) C(25) 3.292(3) no .
C(9) C(27) 3.317(3) no .
C(10) C(14) 3.561(3) no .
C(11) C(21) 2.851(2) no .
C(12) C(20) 2.849(3) no .
C(14) C(18) 3.522(2) no .
C(14) C(22) 3.456(2) no .
C(14) C(30) 3.221(3) no .
C(14) B(2) 2.989(3) no .
C(16) C(33) 3.539(3) no .
C(17) C(31) 3.259(3) no .
C(18) C(33) 3.373(3) no .
C(19) C(22) 2.668(2) no .
C(19) C(23) 3.439(3) no .
C(19) C(29) 3.424(2) no .
C(23) B(1) 3.092(3) no .
C(24) C(26) 3.186(3) no .
C(26) C(28) 3.151(3) no .
C(28) B(1) 3.099(3) no .
C(29) B(2) 3.121(3) no .
C(30) C(32) 3.230(3) no .
C(31) C(32) 3.469(3) no .
C(32) C(34) 3.184(3) no .
C(34) B(2) 3.097(3) no .
F(1) C(5) 3.5964(18) no 2_555
F(1) C(24) 3.349(2) no 2_555
F(2) C(14) 3.2069(17) no 2_555
F(2) C(22) 3.1587(18) no 2_555
F(2) C(27) 3.599(3) no 5_666
F(3) C(28) 3.291(2) no 4_564
F(3) C(32) 3.260(2) no 2_555
F(3) C(33) 3.320(3) no 2_555
N(1) C(20) 3.528(2) no 5_566
N(2) C(27) 3.411(3) no 5_666
C(1) C(20) 3.539(2) no 5_566
C(1) C(21) 3.501(3) no 5_566
C(1) C(30) 3.525(3) no 2_555
C(2) C(30) 3.509(3) no 2_555
C(5) F(1) 3.5964(18) no 2_545
C(6) C(27) 3.408(3) no 5_666
C(14) F(2) 3.2069(17) no 2_545
C(20) N(1) 3.528(2) no 5_566
C(20) C(1) 3.539(2) no 5_566
C(21) C(1) 3.501(3) no 5_566
C(22) F(2) 3.1587(18) no 2_545
C(24) F(1) 3.349(2) no 2_545
C(27) F(2) 3.599(3) no 5_666
C(27) N(2) 3.411(3) no 5_666
C(27) C(6) 3.408(3) no 5_666
C(28) F(3) 3.291(2) no 4_565
C(30) C(1) 3.525(3) no 2_545
C(30) C(2) 3.509(3) no 2_545
C(32) F(3) 3.260(2) no 2_545
C(33) F(3) 3.320(3) no 2_545
F(1) H(23A) 2.6686 no .
F(1) H(23C) 3.4980 no .
F(1) H(28C) 2.5904 no .
F(2) H(23A) 3.0683 no .
F(2) H(23C) 2.7145 no .
F(2) H(28A) 3.0387 no .
F(2) H(28C) 2.6426 no .
F(3) H(29A) 2.6202 no .
F(3) H(29C) 3.0690 no .
F(3) H(34A) 2.7671 no .
F(3) H(34C) 2.7990 no .
F(4) H(29A) 3.5744 no .
F(4) H(29C) 2.8601 no .
F(4) H(34A) 2.7104 no .
N(1) H(5) 3.2772 no .
N(1) H(23A) 2.7337 no .
N(1) H(23B) 3.2949 no .
N(1) H(23C) 2.8130 no .
N(2) H(5) 3.2620 no .
N(2) H(28A) 2.9767 no .
N(2) H(28B) 3.2180 no .
N(2) H(28C) 2.6008 no .
N(3) H(14) 3.2791 no .
N(3) H(29A) 2.7922 no .
N(3) H(29B) 3.2909 no .
N(3) H(29C) 2.7470 no .
N(4) H(14) 3.2626 no .
N(4) H(34A) 2.6479 no .
N(4) H(34B) 3.2567 no .
N(4) H(34C) 2.8624 no .
C(1) H(19) 2.9302 no .
C(1) H(20A) 3.5320 no .
C(2) H(20A) 2.6649 no .
C(2) H(20B) 3.3035 no .
C(2) H(21B) 3.1295 no .
C(2) H(22) 3.3142 no .
C(2) H(23A) 3.2580 no .
C(2) H(23B) 2.7073 no .
C(2) H(23C) 3.1611 no .
C(3) H(5) 2.8176 no .
C(3) H(19) 3.3142 no .
C(3) H(20A) 3.2080 no .
C(3) H(21A) 3.2861 no .
C(3) H(21B) 2.6112 no .
C(4) H(21B) 3.4713 no .
C(4) H(22) 2.9519 no .
C(5) H(22) 3.2811 no .
C(5) H(24B) 2.8999 no .
C(6) H(24A) 3.2754 no .
C(6) H(24B) 2.7033 no .
C(6) H(25C) 3.5561 no .
C(7) H(5) 2.8105 no .
C(7) H(25A) 2.7217 no .
C(7) H(25B) 3.3649 no .
C(7) H(25C) 2.7711 no .
C(7) H(26A) 2.7448 no .
C(7) H(26B) 3.3226 no .
C(7) H(27A) 3.2100 no .
C(8) H(24A) 2.7652 no .
C(8) H(24B) 3.3277 no .
C(8) H(25A) 3.0440 no .
C(8) H(27A) 2.6916 no .
C(8) H(27B) 3.3339 no .
C(8) H(27C) 2.6820 no .
C(8) H(28A) 2.9845 no .
C(8) H(28B) 2.7489 no .
C(8) H(28C) 3.3409 no .
C(9) H(26A) 3.3444 no .
C(9) H(26B) 2.7329 no .
C(9) H(27C) 3.0762 no .
C(10) H(19) 2.9260 no .
C(10) H(20B) 3.5564 no .
C(11) H(20A) 3.3068 no .
C(11) H(20B) 2.6458 no .
C(11) H(21A) 3.2149 no .
C(11) H(22) 3.3117 no .
C(11) H(29A) 3.1865 no .
C(11) H(29B) 2.6935 no .
C(11) H(29C) 3.2275 no .
C(12) H(14) 2.8058 no .
C(12) H(19) 3.3076 no .
C(12) H(20B) 3.1696 no .
C(12) H(21A) 2.6928 no .
C(12) H(21B) 3.3156 no .
C(13) H(22) 2.9554 no .
C(14) H(22) 3.2716 no .
C(14) H(30A) 2.8165 no .
C(15) H(30A) 2.6601 no .
C(15) H(30B) 3.2118 no .
C(15) H(31A) 3.5975 no .
C(16) H(14) 2.7993 no .
C(16) H(31A) 2.6991 no .
C(16) H(31B) 3.3649 no .
C(16) H(31C) 2.8006 no .
C(16) H(32A) 2.7109 no .
C(16) H(32B) 3.2858 no .
C(16) H(33A) 3.4255 no .
C(17) H(30A) 3.3527 no .
C(17) H(30B) 2.8466 no .
C(17) H(31A) 3.4252 no .
C(17) H(31C) 3.0938 no .
C(17) H(33A) 2.7687 no .
C(17) H(33B) 3.3674 no .
C(17) H(33C) 2.7139 no .
C(17) H(34A) 3.3025 no .
C(17) H(34B) 2.7110 no .
C(17) H(34C) 3.0956 no .
C(18) H(32A) 3.3452 no .
C(18) H(32B) 2.7431 no .
C(18) H(33C) 3.1322 no .
C(19) H(21A) 3.2295 no .
C(19) H(21B) 3.1979 no .
C(19) H(23B) 3.0827 no .
C(19) H(29B) 3.0570 no .
C(20) H(22) 3.4706 no .
C(21) H(19) 3.4515 no .
C(22) H(5) 3.2895 no .
C(22) H(14) 3.2776 no .
C(22) H(20A) 3.2498 no .
C(22) H(20B) 3.2184 no .
C(23) H(19) 3.2073 no .
C(24) H(5) 3.0492 no .
C(24) H(26A) 2.8717 no .
C(24) H(27A) 3.4263 no .
C(25) H(26A) 2.9851 no .
C(26) H(24A) 2.9959 no .
C(26) H(25A) 3.0511 no .
C(26) H(28A) 3.3470 no .
C(26) H(28B) 2.9186 no .
C(27) H(24A) 3.3403 no .
C(27) H(28A) 3.4389 no .
C(28) H(26B) 2.8726 no .
C(28) H(27C) 3.1545 no .
C(29) H(19) 3.1873 no .
C(30) H(14) 2.9854 no .
C(30) H(32A) 2.8688 no .
C(31) H(32A) 3.0627 no .
C(31) H(33A) 3.0693 no .
C(32) H(30B) 3.1850 no .
C(32) H(31C) 2.8837 no .
C(32) H(34B) 2.8152 no .
C(33) H(31C) 2.9846 no .
C(33) H(34B) 3.0656 no .
C(34) H(32B) 2.9332 no .
C(34) H(33C) 3.1707 no .
B(1) H(23A) 2.9404 no .
B(1) H(23C) 3.1441 no .
B(1) H(28A) 3.4754 no .
B(1) H(28C) 2.7126 no .
B(2) H(29A) 3.1179 no .
B(2) H(29C) 3.0198 no .
B(2) H(34A) 2.8196 no .
B(2) H(34C) 3.2913 no .
H(5) H(22) 2.8425 no .
H(5) H(24B) 2.4248 no .
H(14) H(22) 2.8283 no .
H(14) H(30A) 2.3237 no .
H(19) H(20A) 2.4682 no .
H(19) H(20B) 2.4830 no .
H(19) H(23B) 2.5964 no .
H(19) H(29B) 2.5660 no .
H(20A) H(21A) 2.7215 no .
H(20A) H(21B) 2.2150 no .
H(20B) H(21A) 2.2152 no .
H(20B) H(21B) 2.7456 no .
H(21A) H(22) 2.4724 no .
H(21B) H(22) 2.4883 no .
H(24A) H(25A) 2.3941 no .
H(24A) H(25B) 2.3378 no .
H(24A) H(25C) 2.8613 no .
H(24A) H(26A) 2.6263 no .
H(24A) H(27A) 2.7495 no .
H(24B) H(25A) 2.8622 no .
H(24B) H(25B) 2.3766 no .
H(24B) H(25C) 2.3542 no .
H(25A) H(26A) 2.3081 no .
H(25A) H(26B) 3.5746 no .
H(25B) H(26A) 3.5596 no .
H(26A) H(27A) 2.3733 no .
H(26A) H(27B) 2.3713 no .
H(26A) H(27C) 2.8661 no .
H(26B) H(27A) 2.8661 no .
H(26B) H(27B) 2.3642 no .
H(26B) H(27C) 2.3807 no .
H(26B) H(28A) 3.1472 no .
H(26B) H(28B) 2.3548 no .
H(27C) H(28A) 2.7073 no .
H(27C) H(28B) 3.2217 no .
H(30A) H(31A) 2.4140 no .
H(30A) H(31B) 2.3159 no .
H(30A) H(31C) 2.8571 no .
H(30B) H(31A) 2.8593 no .
H(30B) H(31B) 2.3959 no .
H(30B) H(31C) 2.3320 no .
H(30B) H(32A) 2.5937 no .
H(31A) H(33A) 3.0781 no .
H(31C) H(32A) 2.4190 no .
H(31C) H(33A) 2.3268 no .
H(31C) H(33B) 3.4608 no .
H(32A) H(33A) 2.3482 no .
H(32A) H(33B) 2.3752 no .
H(32A) H(33C) 2.8588 no .
H(32B) H(33A) 2.8577 no .
H(32B) H(33B) 2.3328 no .
H(32B) H(33C) 2.3917 no .
H(32B) H(34B) 2.4754 no .
H(32B) H(34C) 3.1523 no .
H(33C) H(34B) 2.4633 no .
F(1) H(5) 2.6705 no 2_555
F(1) H(20B) 2.9377 no 5_566
F(1) H(21A) 3.2496 no 5_566
F(1) H(24B) 2.3735 no 2_555
F(1) H(33B) 3.0655 no 3_555
F(1) H(33C) 3.4429 no 3_555
F(1) H(34C) 3.5149 no 4_565
F(2) H(5) 3.1852 no 2_555
F(2) H(14) 2.3198 no 2_555
F(2) H(22) 2.2095 no 2_555
F(2) H(27A) 2.9899 no 5_666
F(2) H(27B) 3.2994 no 5_666
F(2) H(30A) 3.2111 no 2_555
F(3) H(26B) 3.1245 no 4_564
F(3) H(28B) 2.5451 no 4_564
F(3) H(28C) 3.4535 no 4_564
F(3) H(32A) 2.6384 no 2_555
F(3) H(32B) 3.3831 no 2_555
F(3) H(33A) 3.5465 no 2_555
F(3) H(33B) 2.7283 no 2_555
F(4) H(19) 3.5524 no 7_545
F(4) H(23B) 3.2650 no 7_545
F(4) H(25A) 3.3574 no 6_456
F(4) H(25B) 3.4642 no 6_456
F(4) H(28B) 3.2872 no 4_564
F(4) H(29B) 3.3635 no 7_545
N(1) H(20A) 2.9771 no 5_566
N(1) H(20B) 3.3269 no 5_566
N(1) H(27B) 3.5635 no 5_666
N(1) H(30A) 2.9423 no 2_555
N(2) H(27A) 2.9275 no 5_666
N(2) H(27B) 3.3705 no 5_666
N(2) H(27C) 3.3887 no 5_666
N(2) H(32B) 3.3806 no 3_555
N(2) H(33B) 3.5589 no 3_555
N(3) H(25B) 3.2303 no 6_456
N(3) H(31C) 3.3794 no 2_555
N(3) H(32A) 3.4399 no 2_555
N(4) H(29B) 3.2333 no 7_545
C(1) H(20A) 2.9734 no 5_566
C(1) H(21A) 3.5579 no 5_566
C(1) H(21B) 2.9306 no 5_566
C(1) H(30A) 2.8977 no 2_555
C(1) H(30B) 3.2169 no 2_555
C(2) H(20A) 2.8978 no 5_566
C(2) H(21B) 3.1394 no 5_566
C(2) H(30A) 3.1959 no 2_555
C(2) H(30B) 2.9710 no 2_555
C(2) H(31B) 3.5913 no 2_555
C(3) H(20A) 2.8744 no 5_566
C(3) H(30A) 3.3980 no 2_555
C(3) H(30B) 3.4516 no 2_555
C(3) H(31B) 3.0516 no 2_555
C(4) H(20A) 2.9168 no 5_566
C(4) H(27B) 3.5098 no 5_666
C(4) H(30A) 3.2601 no 2_555
C(4) H(31B) 3.3040 no 2_555
C(4) H(34B) 3.5917 no 3_555
C(5) H(27B) 3.4018 no 5_666
C(5) H(27C) 3.4675 no 5_666
C(5) H(34B) 3.0643 no 3_555
C(5) H(34C) 3.3631 no 3_555
C(6) H(27A) 3.2824 no 5_666
C(6) H(27B) 3.3410 no 5_666
C(6) H(27C) 3.0372 no 5_666
C(6) H(32B) 3.1433 no 3_555
C(6) H(34B) 3.2337 no 3_555
C(7) H(27A) 3.5198 no 5_666
C(7) H(27C) 3.0265 no 5_666
C(7) H(32B) 2.9630 no 3_555
C(8) H(27A) 3.2947 no 5_666
C(8) H(27C) 3.3312 no 5_666
C(8) H(29A) 3.5792 no 4_565
C(8) H(32B) 3.1283 no 3_555
C(9) H(27A) 2.9157 no 5_666
C(9) H(27C) 3.5333 no 5_666
C(9) H(32B) 3.3670 no 3_555
C(9) H(33B) 3.5643 no 3_555
C(10) H(25B) 3.3259 no 6_456
C(10) H(30B) 3.2117 no 2_555
C(10) H(32A) 3.3814 no 2_555
C(10) H(33C) 3.5811 no 7_555
C(11) H(25B) 3.4720 no 6_456
C(11) H(30B) 3.0030 no 2_555
C(11) H(31B) 3.5840 no 2_555
C(11) H(33C) 3.5355 no 7_555
C(12) H(24A) 3.3705 no 6_456
C(12) H(25B) 3.4562 no 6_456
C(12) H(30B) 3.4783 no 2_555
C(12) H(31B) 3.0485 no 2_555
C(13) H(24A) 3.4467 no 6_456
C(13) H(25B) 3.3061 no 6_456
C(13) H(31B) 3.1993 no 2_555
C(13) H(31C) 3.3128 no 2_555
C(14) H(23C) 3.4883 no 2_545
C(14) H(26A) 3.1753 no 6_456
C(14) H(27B) 3.5125 no 6_456
C(14) H(31B) 3.5215 no 2_555
C(15) H(26A) 3.3699 no 6_456
C(15) H(29B) 3.5473 no 7_545
C(17) H(25C) 3.2168 no 3_554
C(17) H(29B) 3.3538 no 7_545
C(18) H(25C) 3.1067 no 3_554
C(18) H(29B) 3.0893 no 7_545
C(19) H(21B) 3.4291 no 5_566
C(19) H(30B) 3.3476 no 2_555
C(19) H(33C) 3.5191 no 7_555
C(19) H(34A) 3.3098 no 7_555
C(19) H(34B) 3.4946 no 7_555
C(20) H(20A) 3.1521 no 5_566
C(20) H(21B) 3.2636 no 5_566
C(20) H(33C) 3.1683 no 7_555
C(20) H(34B) 3.3209 no 7_555
C(21) H(20A) 3.0807 no 5_566
C(21) H(23A) 3.1469 no 5_566
C(21) H(24A) 3.1161 no 6_456
C(21) H(24B) 3.4651 no 6_456
C(21) H(28A) 3.0421 no 2_545
C(22) H(24A) 3.4894 no 6_456
C(22) H(28A) 3.1947 no 2_545
C(22) H(28C) 3.3858 no 2_545
C(22) H(31B) 3.3819 no 2_555
C(23) H(21A) 3.3841 no 5_566
C(23) H(21B) 2.9954 no 5_566
C(23) H(30A) 3.4436 no 2_555
C(24) H(21A) 2.7900 no 6_556
C(24) H(27C) 3.5997 no 5_666
C(24) H(32B) 3.5854 no 3_555
C(25) H(32B) 3.1848 no 3_555
C(25) H(33A) 3.3588 no 4_555
C(25) H(33B) 3.3354 no 4_555
C(25) H(34C) 3.3536 no 3_555
C(26) H(29A) 3.0677 no 4_565
C(26) H(29C) 3.3028 no 4_565
C(26) H(31A) 3.1679 no 6_556
C(27) H(14) 3.2901 no 6_556
C(27) H(27A) 3.5794 no 5_666
C(27) H(30A) 3.3342 no 6_556
C(27) H(31A) 3.1122 no 6_556
C(28) H(21B) 3.3765 no 2_555
C(28) H(22) 3.0102 no 2_555
C(28) H(23B) 3.5615 no 6_566
C(28) H(27A) 3.4283 no 5_666
C(28) H(34A) 3.1312 no 4_565
C(28) H(34C) 3.1996 no 4_565
C(29) H(26A) 3.2166 no 4_564
C(29) H(26B) 3.0716 no 4_564
C(29) H(32A) 3.3561 no 2_555
C(29) H(33A) 3.5032 no 7_555
C(29) H(33C) 3.5401 no 7_555
C(30) H(23C) 3.5863 no 2_545
C(30) H(27B) 2.9943 no 6_456
C(31) H(23C) 3.5841 no 1_545
C(31) H(27B) 2.8597 no 6_456
C(31) H(29C) 3.5521 no 7_545
C(32) H(25C) 3.3120 no 3_554
C(32) H(29A) 3.3607 no 2_545
C(33) H(20B) 3.1823 no 7_545
C(33) H(25B) 2.9949 no 4_554
C(33) H(25C) 3.4056 no 4_554
C(33) H(29C) 3.5039 no 7_545
C(34) H(5) 3.4693 no 3_554
C(34) H(19) 3.0048 no 7_545
C(34) H(25C) 3.0777 no 3_554
C(34) H(28B) 3.2102 no 4_564
C(34) H(28C) 3.1042 no 4_564
B(1) H(5) 3.5090 no 2_555
B(1) H(14) 3.5242 no 2_555
B(1) H(20B) 3.5867 no 5_566
B(1) H(22) 3.4053 no 2_555
B(1) H(27A) 3.4727 no 5_666
B(2) H(28B) 3.4508 no 4_564
B(2) H(32A) 3.5553 no 2_555
H(5) F(1) 2.6705 no 2_545
H(5) F(2) 3.1852 no 2_545
H(5) C(34) 3.4693 no 3_555
H(5) B(1) 3.5090 no 2_545
H(5) H(23A) 3.4196 no 2_545
H(5) H(28C) 2.8608 no 2_545
H(5) H(34B) 3.1311 no 3_555
H(5) H(34C) 2.9730 no 3_555
H(14) F(2) 2.3198 no 2_545
H(14) C(27) 3.2901 no 6_456
H(14) B(1) 3.5242 no 2_545
H(14) H(23C) 3.0125 no 2_545
H(14) H(24A) 3.5794 no 6_456
H(14) H(26A) 3.1115 no 6_456
H(14) H(27A) 3.0051 no 6_456
H(14) H(27B) 2.8729 no 6_456
H(19) F(4) 3.5524 no 7_555
H(19) C(34) 3.0048 no 7_555
H(19) H(21B) 3.3604 no 5_566
H(19) H(30B) 3.5028 no 2_555
H(19) H(33C) 3.3631 no 7_555
H(19) H(34A) 2.3971 no 7_555
H(19) H(34B) 2.8658 no 7_555
H(20A) N(1) 2.9771 no 5_566
H(20A) C(1) 2.9734 no 5_566
H(20A) C(2) 2.8978 no 5_566
H(20A) C(3) 2.8744 no 5_566
H(20A) C(4) 2.9168 no 5_566
H(20A) C(20) 3.1521 no 5_566
H(20A) C(21) 3.0807 no 5_566
H(20A) H(20A) 2.5895 no 5_566
H(20A) H(21B) 2.4394 no 5_566
H(20A) H(34A) 3.5543 no 7_555
H(20A) H(34B) 3.1750 no 7_555
H(20B) F(1) 2.9377 no 5_566
H(20B) N(1) 3.3269 no 5_566
H(20B) C(33) 3.1823 no 7_555
H(20B) B(1) 3.5867 no 5_566
H(20B) H(24B) 3.3526 no 6_456
H(20B) H(25B) 3.2503 no 6_456
H(20B) H(33B) 3.3567 no 7_555
H(20B) H(33C) 2.2713 no 7_555
H(20B) H(34B) 2.8788 no 7_555
H(21A) F(1) 3.2496 no 5_566
H(21A) C(1) 3.5579 no 5_566
H(21A) C(23) 3.3841 no 5_566
H(21A) C(24) 2.7900 no 6_456
H(21A) H(23A) 2.6944 no 5_566
H(21A) H(23B) 3.5517 no 5_566
H(21A) H(24A) 2.2152 no 6_456
H(21A) H(24B) 2.5158 no 6_456
H(21A) H(25B) 3.3020 no 6_456
H(21A) H(28A) 2.7478 no 2_545
H(21B) C(1) 2.9306 no 5_566
H(21B) C(2) 3.1394 no 5_566
H(21B) C(19) 3.4291 no 5_566
H(21B) C(20) 3.2636 no 5_566
H(21B) C(23) 2.9954 no 5_566
H(21B) C(28) 3.3765 no 2_545
H(21B) H(19) 3.3604 no 5_566
H(21B) H(20A) 2.4394 no 5_566
H(21B) H(23A) 2.7570 no 5_566
H(21B) H(23B) 2.8501 no 5_566
H(21B) H(28A) 2.7905 no 2_545
H(21B) H(28B) 3.5469 no 2_545
H(21B) H(28C) 3.2867 no 2_545
H(22) F(2) 2.2095 no 2_545
H(22) C(28) 3.0102 no 2_545
H(22) B(1) 3.4053 no 2_545
H(22) H(24A) 3.4532 no 6_456
H(22) H(28A) 2.5671 no 2_545
H(22) H(28C) 2.5976 no 2_545
H(22) H(31B) 3.4979 no 2_555
H(23A) C(21) 3.1469 no 5_566
H(23A) H(5) 3.4196 no 2_555
H(23A) H(21A) 2.6944 no 5_566
H(23A) H(21B) 2.7570 no 5_566
H(23A) H(24B) 3.1403 no 2_555
H(23A) H(27C) 3.4141 no 6_466
H(23A) H(28A) 3.2325 no 6_466
H(23B) F(4) 3.2650 no 7_555
H(23B) C(28) 3.5615 no 6_466
H(23B) H(21A) 3.5517 no 5_566
H(23B) H(21B) 2.8501 no 5_566
H(23B) H(28A) 3.2823 no 6_466
H(23B) H(28B) 2.9844 no 6_466
H(23B) H(34A) 3.1716 no 7_555
H(23C) C(14) 3.4883 no 2_555
H(23C) C(30) 3.5863 no 2_555
H(23C) C(31) 3.5841 no 1_565
H(23C) H(14) 3.0125 no 2_555
H(23C) H(30A) 2.9883 no 2_555
H(23C) H(30B) 3.3899 no 2_555
H(23C) H(31A) 3.4412 no 1_565
H(23C) H(31B) 3.0423 no 1_565
H(24A) C(12) 3.3705 no 6_556
H(24A) C(13) 3.4467 no 6_556
H(24A) C(21) 3.1161 no 6_556
H(24A) C(22) 3.4894 no 6_556
H(24A) H(14) 3.5794 no 6_556
H(24A) H(21A) 2.2152 no 6_556
H(24A) H(22) 3.4532 no 6_556
H(24A) H(27C) 3.3898 no 5_666
H(24A) H(28A) 3.2754 no 5_666
H(24B) F(1) 2.3735 no 2_545
H(24B) C(21) 3.4651 no 6_556
H(24B) H(20B) 3.3526 no 6_556
H(24B) H(21A) 2.5158 no 6_556
H(24B) H(23A) 3.1403 no 2_545
H(24B) H(33B) 3.5596 no 4_555
H(24B) H(34C) 3.3119 no 3_555
H(25A) F(4) 3.3574 no 6_556
H(25A) H(29A) 2.9442 no 4_565
H(25A) H(29B) 3.5111 no 4_565
H(25A) H(32B) 3.0524 no 3_555
H(25B) F(4) 3.4642 no 6_556
H(25B) N(3) 3.2303 no 6_556
H(25B) C(10) 3.3259 no 6_556
H(25B) C(11) 3.4720 no 6_556
H(25B) C(12) 3.4562 no 6_556
H(25B) C(13) 3.3061 no 6_556
H(25B) C(33) 2.9949 no 4_555
H(25B) H(20B) 3.2503 no 6_556
H(25B) H(21A) 3.3020 no 6_556
H(25B) H(33A) 2.7015 no 4_555
H(25B) H(33B) 2.9162 no 4_555
H(25B) H(33C) 2.8578 no 4_555
H(25C) C(17) 3.2168 no 3_555
H(25C) C(18) 3.1067 no 3_555
H(25C) C(32) 3.3120 no 3_555
H(25C) C(33) 3.4056 no 4_555
H(25C) C(34) 3.0777 no 3_555
H(25C) H(32B) 2.6464 no 3_555
H(25C) H(33A) 3.1338 no 4_555
H(25C) H(33B) 2.9266 no 4_555
H(25C) H(34B) 3.2710 no 3_555
H(25C) H(34C) 2.4844 no 3_555
H(26A) C(14) 3.1753 no 6_556
H(26A) C(15) 3.3699 no 6_556
H(26A) C(29) 3.2166 no 4_565
H(26A) H(14) 3.1115 no 6_556
H(26A) H(29A) 2.7173 no 4_565
H(26A) H(29B) 3.3494 no 4_565
H(26A) H(29C) 3.0773 no 4_565
H(26A) H(31A) 3.2411 no 6_556
H(26B) F(3) 3.1245 no 4_565
H(26B) C(29) 3.0716 no 4_565
H(26B) H(29A) 2.6594 no 4_565
H(26B) H(29C) 2.6199 no 4_565
H(26B) H(31A) 2.6840 no 6_556
H(27A) F(2) 2.9899 no 5_666
H(27A) N(2) 2.9275 no 5_666
H(27A) C(6) 3.2824 no 5_666
H(27A) C(7) 3.5198 no 5_666
H(27A) C(8) 3.2947 no 5_666
H(27A) C(9) 2.9157 no 5_666
H(27A) C(27) 3.5794 no 5_666
H(27A) C(28) 3.4283 no 5_666
H(27A) B(1) 3.4727 no 5_666
H(27A) H(14) 3.0051 no 6_556
H(27A) H(27A) 3.3888 no 5_666
H(27A) H(27C) 3.0188 no 5_666
H(27A) H(28A) 2.9638 no 5_666
H(27B) F(2) 3.2994 no 5_666
H(27B) N(1) 3.5635 no 5_666
H(27B) N(2) 3.3705 no 5_666
H(27B) C(4) 3.5098 no 5_666
H(27B) C(5) 3.4018 no 5_666
H(27B) C(6) 3.3410 no 5_666
H(27B) C(14) 3.5125 no 6_556
H(27B) C(30) 2.9943 no 6_556
H(27B) C(31) 2.8597 no 6_556
H(27B) H(14) 2.8729 no 6_556
H(27B) H(30A) 2.4062 no 6_556
H(27B) H(31A) 2.3991 no 6_556
H(27B) H(31B) 2.8588 no 6_556
H(27C) N(2) 3.3887 no 5_666
H(27C) C(5) 3.4675 no 5_666
H(27C) C(6) 3.0372 no 5_666
H(27C) C(7) 3.0265 no 5_666
H(27C) C(8) 3.3312 no 5_666
H(27C) C(9) 3.5333 no 5_666
H(27C) C(24) 3.5997 no 5_666
H(27C) H(23A) 3.4141 no 6_566
H(27C) H(24A) 3.3898 no 5_666
H(27C) H(27A) 3.0188 no 5_666
H(27C) H(27C) 3.4445 no 5_666
H(27C) H(31A) 3.4830 no 6_556
H(28A) C(21) 3.0421 no 2_555
H(28A) C(22) 3.1947 no 2_555
H(28A) H(21A) 2.7478 no 2_555
H(28A) H(21B) 2.7905 no 2_555
H(28A) H(22) 2.5671 no 2_555
H(28A) H(23A) 3.2325 no 6_566
H(28A) H(23B) 3.2823 no 6_566
H(28A) H(24A) 3.2754 no 5_666
H(28A) H(27A) 2.9638 no 5_666
H(28B) F(3) 2.5451 no 4_565
H(28B) F(4) 3.2872 no 4_565
H(28B) C(34) 3.2102 no 4_565
H(28B) B(2) 3.4508 no 4_565
H(28B) H(21B) 3.5469 no 2_555
H(28B) H(23B) 2.9844 no 6_566
H(28B) H(34A) 2.5769 no 4_565
H(28B) H(34C) 2.9644 no 4_565
H(28C) F(3) 3.4535 no 4_565
H(28C) C(22) 3.3858 no 2_555
H(28C) C(34) 3.1042 no 4_565
H(28C) H(5) 2.8608 no 2_555
H(28C) H(21B) 3.2867 no 2_555
H(28C) H(22) 2.5976 no 2_555
H(28C) H(33B) 3.5166 no 3_555
H(28C) H(34A) 2.8390 no 4_565
H(28C) H(34B) 3.4906 no 4_565
H(28C) H(34C) 2.5692 no 4_565
H(29A) C(8) 3.5792 no 4_564
H(29A) C(26) 3.0677 no 4_564
H(29A) C(32) 3.3607 no 2_555
H(29A) H(25A) 2.9442 no 4_564
H(29A) H(26A) 2.7173 no 4_564
H(29A) H(26B) 2.6594 no 4_564
H(29A) H(30B) 3.4759 no 2_555
H(29A) H(32A) 2.5749 no 2_555
H(29A) H(32B) 3.2684 no 2_555
H(29B) F(4) 3.3635 no 7_555
H(29B) N(4) 3.2333 no 7_555
H(29B) C(15) 3.5473 no 7_555
H(29B) C(17) 3.3538 no 7_555
H(29B) C(18) 3.0893 no 7_555
H(29B) H(25A) 3.5111 no 4_564
H(29B) H(26A) 3.3494 no 4_564
H(29B) H(33A) 3.4850 no 7_555
H(29B) H(33C) 3.2165 no 7_555
H(29B) H(34A) 3.4116 no 7_555
H(29C) C(26) 3.3028 no 4_564
H(29C) C(31) 3.5521 no 7_555
H(29C) C(33) 3.5039 no 7_555
H(29C) H(26A) 3.0773 no 4_564
H(29C) H(26B) 2.6199 no 4_564
H(29C) H(31A) 2.7741 no 7_555
H(29C) H(31C) 3.5688 no 7_555
H(29C) H(33A) 2.8702 no 7_555
H(29C) H(33C) 3.3268 no 7_555
H(30A) F(2) 3.2111 no 2_545
H(30A) N(1) 2.9423 no 2_545
H(30A) C(1) 2.8977 no 2_545
H(30A) C(2) 3.1959 no 2_545
H(30A) C(3) 3.3980 no 2_545
H(30A) C(4) 3.2601 no 2_545
H(30A) C(23) 3.4436 no 2_545
H(30A) C(27) 3.3342 no 6_456
H(30A) H(23C) 2.9883 no 2_545
H(30A) H(27B) 2.4062 no 6_456
H(30B) C(1) 3.2169 no 2_545
H(30B) C(2) 2.9710 no 2_545
H(30B) C(3) 3.4516 no 2_545
H(30B) C(10) 3.2117 no 2_545
H(30B) C(11) 3.0030 no 2_545
H(30B) C(12) 3.4783 no 2_545
H(30B) C(19) 3.3476 no 2_545
H(30B) H(19) 3.5028 no 2_545
H(30B) H(23C) 3.3899 no 2_545
H(30B) H(29A) 3.4759 no 2_545
H(31A) C(26) 3.1679 no 6_456
H(31A) C(27) 3.1122 no 6_456
H(31A) H(23C) 3.4412 no 1_545
H(31A) H(26A) 3.2411 no 6_456
H(31A) H(26B) 2.6840 no 6_456
H(31A) H(27B) 2.3991 no 6_456
H(31A) H(27C) 3.4830 no 6_456
H(31A) H(29C) 2.7741 no 7_545
H(31B) C(2) 3.5913 no 2_545
H(31B) C(3) 3.0516 no 2_545
H(31B) C(4) 3.3040 no 2_545
H(31B) C(11) 3.5840 no 2_545
H(31B) C(12) 3.0485 no 2_545
H(31B) C(13) 3.1993 no 2_545
H(31B) C(14) 3.5215 no 2_545
H(31B) C(22) 3.3819 no 2_545
H(31B) H(22) 3.4979 no 2_545
H(31B) H(23C) 3.0423 no 1_545
H(31B) H(27B) 2.8588 no 6_456
H(31C) N(3) 3.3794 no 2_545
H(31C) C(13) 3.3128 no 2_545
H(31C) H(29C) 3.5688 no 7_545
H(32A) F(3) 2.6384 no 2_545
H(32A) N(3) 3.4399 no 2_545
H(32A) C(10) 3.3814 no 2_545
H(32A) C(29) 3.3561 no 2_545
H(32A) B(2) 3.5553 no 2_545
H(32A) H(29A) 2.5749 no 2_545
H(32B) F(3) 3.3831 no 2_545
H(32B) N(2) 3.3806 no 3_554
H(32B) C(6) 3.1433 no 3_554
H(32B) C(7) 2.9630 no 3_554
H(32B) C(8) 3.1283 no 3_554
H(32B) C(9) 3.3670 no 3_554
H(32B) C(24) 3.5854 no 3_554
H(32B) C(25) 3.1848 no 3_554
H(32B) H(25A) 3.0524 no 3_554
H(32B) H(25C) 2.6464 no 3_554
H(32B) H(29A) 3.2684 no 2_545
H(33A) F(3) 3.5465 no 2_545
H(33A) C(25) 3.3588 no 4_554
H(33A) C(29) 3.5032 no 7_545
H(33A) H(25B) 2.7015 no 4_554
H(33A) H(25C) 3.1338 no 4_554
H(33A) H(29B) 3.4850 no 7_545
H(33A) H(29C) 2.8702 no 7_545
H(33B) F(1) 3.0655 no 3_554
H(33B) F(3) 2.7283 no 2_545
H(33B) N(2) 3.5589 no 3_554
H(33B) C(9) 3.5643 no 3_554
H(33B) C(25) 3.3354 no 4_554
H(33B) H(20B) 3.3567 no 7_545
H(33B) H(24B) 3.5596 no 4_554
H(33B) H(25B) 2.9162 no 4_554
H(33B) H(25C) 2.9266 no 4_554
H(33B) H(28C) 3.5166 no 3_554
H(33B) H(34C) 2.9303 no 2_545
H(33C) F(1) 3.4429 no 3_554
H(33C) C(10) 3.5811 no 7_545
H(33C) C(11) 3.5355 no 7_545
H(33C) C(19) 3.5191 no 7_545
H(33C) C(20) 3.1683 no 7_545
H(33C) C(29) 3.5401 no 7_545
H(33C) H(19) 3.3631 no 7_545
H(33C) H(20B) 2.2713 no 7_545
H(33C) H(25B) 2.8578 no 4_554
H(33C) H(29B) 3.2165 no 7_545
H(33C) H(29C) 3.3268 no 7_545
H(34A) C(19) 3.3098 no 7_545
H(34A) C(28) 3.1312 no 4_564
H(34A) H(19) 2.3971 no 7_545
H(34A) H(20A) 3.5543 no 7_545
H(34A) H(23B) 3.1716 no 7_545
H(34A) H(28B) 2.5769 no 4_564
H(34A) H(28C) 2.8390 no 4_564
H(34A) H(29B) 3.4116 no 7_545
H(34B) C(4) 3.5917 no 3_554
H(34B) C(5) 3.0643 no 3_554
H(34B) C(6) 3.2337 no 3_554
H(34B) C(19) 3.4946 no 7_545
H(34B) C(20) 3.3209 no 7_545
H(34B) H(5) 3.1311 no 3_554
H(34B) H(19) 2.8658 no 7_545
H(34B) H(20A) 3.1750 no 7_545
H(34B) H(20B) 2.8788 no 7_545
H(34B) H(25C) 3.2710 no 3_554
H(34B) H(28C) 3.4906 no 4_564
H(34C) F(1) 3.5149 no 4_564
H(34C) C(5) 3.3631 no 3_554
H(34C) C(25) 3.3536 no 3_554
H(34C) C(28) 3.1996 no 4_564
H(34C) H(5) 2.9730 no 3_554
H(34C) H(24B) 3.3119 no 3_554
H(34C) H(25C) 2.4844 no 3_554
H(34C) H(28B) 2.9644 no 4_564
H(34C) H(28C) 2.5692 no 4_564
H(34C) H(33B) 2.9303 no 2_555

loop_
_geom_torsion_atom_site_label_1
_geom_torsion_atom_site_label_2
_geom_torsion_atom_site_label_3
_geom_torsion_atom_site_label_4
_geom_torsion
_geom_torsion_publ_flag
C(1) N(1) C(4) C(3) 0.19(15) no
C(1) N(1) C(4) C(5) 179.17(12) no
C(4) N(1) C(1) C(2) 0.33(16) no
C(4) N(1) C(1) C(23) -176.90(12) no
C(1) N(1) B(1) F(1) 61.97(19) no
C(1) N(1) B(1) F(2) -57.99(19) no
C(1) N(1) B(1) N(2) -177.12(12) no
B(1) N(1) C(1) C(2) -179.15(12) no
B(1) N(1) C(1) C(23) 3.6(3) no
C(4) N(1) B(1) F(1) -117.42(15) no
C(4) N(1) B(1) F(2) 122.62(15) no
C(4) N(1) B(1) N(2) 3.49(19) no
B(1) N(1) C(4) C(3) 179.67(12) no
B(1) N(1) C(4) C(5) -1.3(2) no
C(6) N(2) C(9) C(8) -0.51(16) no
C(6) N(2) C(9) C(28) 177.19(12) no
C(9) N(2) C(6) C(5) -172.75(12) no
C(9) N(2) C(6) C(7) 1.18(15) no
C(6) N(2) B(1) F(1) 117.33(15) no
C(6) N(2) B(1) F(2) -123.71(14) no
C(6) N(2) B(1) N(1) -4.30(19) no
B(1) N(2) C(6) C(5) 2.9(2) no
B(1) N(2) C(6) C(7) 176.83(12) no
C(9) N(2) B(1) F(1) -67.85(19) no
C(9) N(2) B(1) F(2) 51.11(19) no
C(9) N(2) B(1) N(1) 170.52(13) no
B(1) N(2) C(9) C(8) -176.07(12) no
B(1) N(2) C(9) C(28) 1.6(3) no
C(10) N(3) C(13) C(12) -0.29(16) no
C(10) N(3) C(13) C(14) -175.10(13) no
C(13) N(3) C(10) C(11) 0.68(16) no
C(13) N(3) C(10) C(29) -179.62(12) no
C(10) N(3) B(2) F(3) 50.5(2) no
C(10) N(3) B(2) F(4) -70.2(2) no
C(10) N(3) B(2) N(4) 169.92(14) no
B(2) N(3) C(10) C(11) 179.85(13) no
B(2) N(3) C(10) C(29) -0.4(3) no
C(13) N(3) B(2) F(3) -130.49(15) no
C(13) N(3) B(2) F(4) 108.89(16) no
C(13) N(3) B(2) N(4) -11.0(2) no
B(2) N(3) C(13) C(12) -179.50(13) no
B(2) N(3) C(13) C(14) 5.7(3) no
C(15) N(4) C(18) C(17) -0.22(17) no
C(15) N(4) C(18) C(34) -177.84(12) no
C(18) N(4) C(15) C(14) 174.78(13) no
C(18) N(4) C(15) C(16) -0.21(16) no
C(15) N(4) B(2) F(3) 130.79(15) no
C(15) N(4) B(2) F(4) -109.30(16) no
C(15) N(4) B(2) N(3) 11.3(2) no
B(2) N(4) C(15) C(14) -6.0(3) no
B(2) N(4) C(15) C(16) 178.96(13) no
C(18) N(4) B(2) F(3) -50.2(2) no
C(18) N(4) B(2) F(4) 69.7(2) no
C(18) N(4) B(2) N(3) -169.70(14) no
B(2) N(4) C(18) C(17) -179.37(13) no
B(2) N(4) C(18) C(34) 3.0(3) no
N(1) C(1) C(2) C(3) -0.73(16) no
N(1) C(1) C(2) C(19) 174.12(14) no
C(23) C(1) C(2) C(3) 176.28(14) no
C(23) C(1) C(2) C(19) -8.9(3) no
C(1) C(2) C(3) C(4) 0.84(16) no
C(1) C(2) C(3) C(22) 175.79(11) no
C(1) C(2) C(19) C(11) 134.20(18) no
C(1) C(2) C(19) C(20) -115.52(19) no
C(3) C(2) C(19) C(11) -51.20(16) no
C(3) C(2) C(19) C(20) 59.08(15) no
C(19) C(2) C(3) C(4) -175.26(11) no
C(19) C(2) C(3) C(22) -0.30(18) no
C(2) C(3) C(4) N(1) -0.63(16) no
C(2) C(3) C(4) C(5) -179.45(14) no
C(2) C(3) C(22) C(12) 51.60(16) no
C(2) C(3) C(22) C(21) -58.71(15) no
C(4) C(3) C(22) C(12) -135.50(18) no
C(4) C(3) C(22) C(21) 114.19(19) no
C(22) C(3) C(4) N(1) -173.89(16) no
C(22) C(3) C(4) C(5) 7.3(3) no
N(1) C(4) C(5) C(6) -0.7(3) no
C(3) C(4) C(5) C(6) 177.94(14) no
C(4) C(5) C(6) N(2) -0.0(3) no
C(4) C(5) C(6) C(7) -172.29(14) no
N(2) C(6) C(7) C(8) -1.41(16) no
N(2) C(6) C(7) C(24) -179.91(12) no
C(5) C(6) C(7) C(8) 171.54(15) no
C(5) C(6) C(7) C(24) -7.0(3) no
C(6) C(7) C(8) C(9) 1.09(16) no
C(6) C(7) C(8) C(26) -171.14(13) no
C(6) C(7) C(24) C(25) -109.45(17) no
C(8) C(7) C(24) C(25) 72.32(19) no
C(24) C(7) C(8) C(9) 179.62(13) no
C(24) C(7) C(8) C(26) 7.4(3) no
C(7) C(8) C(9) N(2) -0.39(17) no
C(7) C(8) C(9) C(28) -177.99(13) no
C(7) C(8) C(26) C(27) 89.26(18) no
C(9) C(8) C(26) C(27) -81.76(17) no
C(26) C(8) C(9) N(2) 172.19(13) no
C(26) C(8) C(9) C(28) -5.4(3) no
N(3) C(10) C(11) C(12) -0.82(17) no
N(3) C(10) C(11) C(19) -179.45(15) no
C(29) C(10) C(11) C(12) 179.50(14) no
C(29) C(10) C(11) C(19) 0.9(3) no
C(10) C(11) C(12) C(13) 0.63(17) no
C(10) C(11) C(12) C(22) -178.96(12) no
C(10) C(11) C(19) C(2) -130.04(18) no
C(10) C(11) C(19) C(20) 119.80(19) no
C(12) C(11) C(19) C(2) 51.39(16) no
C(12) C(11) C(19) C(20) -58.77(16) no
C(19) C(11) C(12) C(13) 179.59(12) no
C(19) C(11) C(12) C(22) 0.00(19) no
C(11) C(12) C(13) N(3) -0.21(17) no
C(11) C(12) C(13) C(14) 173.79(15) no
C(11) C(12) C(22) C(3) -51.57(16) no
C(11) C(12) C(22) C(21) 57.21(16) no
C(13) C(12) C(22) C(3) 129.02(18) no
C(13) C(12) C(22) C(21) -122.21(19) no
C(22) C(12) C(13) N(3) 179.23(16) no
C(22) C(12) C(13) C(14) -6.8(3) no
N(3) C(13) C(14) C(15) 1.6(3) no
C(12) C(13) C(14) C(15) -171.73(15) no
C(13) C(14) C(15) N(4) -1.5(3) no
C(13) C(14) C(15) C(16) 172.22(14) no
N(4) C(15) C(16) C(17) 0.57(17) no
N(4) C(15) C(16) C(30) 178.37(12) no
C(14) C(15) C(16) C(17) -173.67(15) no
C(14) C(15) C(16) C(30) 4.1(3) no
C(15) C(16) C(17) C(18) -0.68(17) no
C(15) C(16) C(17) C(32) 177.98(13) no
C(15) C(16) C(30) C(31) 119.27(16) no
C(17) C(16) C(30) C(31) -63.4(2) no
C(30) C(16) C(17) C(18) -178.43(14) no
C(30) C(16) C(17) C(32) 0.2(3) no
C(16) C(17) C(18) N(4) 0.58(18) no
C(16) C(17) C(18) C(34) 178.05(13) no
C(16) C(17) C(32) C(33) 100.36(18) no
C(18) C(17) C(32) C(33) -81.20(19) no
C(32) C(17) C(18) N(4) -178.13(14) no
C(32) C(17) C(18) C(34) -0.7(3) no
C(2) C(19) C(20) C(21) -54.36(14) no
C(11) C(19) C(20) C(21) 57.13(14) no
C(19) C(20) C(21) C(22) -2.49(16) no
C(20) C(21) C(22) C(3) 57.84(14) no
C(20) C(21) C(22) C(12) -53.22(14) no
